data_4086461
loop_
_publ_author_name
'Farrell, Wesley S.'
'Yonke, Brendan L.'
'Reeds, Jonathan P.'
'Zavalij, Peter Y.'
'Sita, Lawrence R.'

_publ_section_title
;
 Small-Molecule Activation within the Group 6 Complexes
 (\h5-C5Me5)[N(iPr)C(Me)N(iPr)]M(CO)(L) for M = Mo, W and L = N2, NCMe,
 \h2-Alkene, SMe2, C3H6O
;
_journal_issue 8
_journal_name_full Organometallics
_journal_page_first 1132
_journal_paper_doi 10.1021/acs.organomet.6b00131
_journal_volume 35
_journal_year 2016
_chemical_formula_moiety 'C38 H64 N6 O2 W2'
_chemical_formula_sum 'C38 H64 N6 O2 W2'
_chemical_formula_weight 1004.65
_chemical_name_systematic W-complex
_space_group_IT_number 88
_symmetry_cell_setting tetragonal
_symmetry_space_group_name_Hall '-I 4ad'
_symmetry_space_group_name_H-M 'I 41/a :2'
_atom_sites_solution_hydrogens geom
_atom_sites_solution_primary direct
_atom_sites_solution_secondary difmap
_audit_creation_method 'SHELXL-97 & ZCIF'
_cell_angle_alpha 90.00
_cell_angle_beta 90.00
_cell_angle_gamma 90.00
_cell_formula_units_Z 8
_cell_length_a 18.7530(9)
_cell_length_b 18.7530(9)
_cell_length_c 22.8532(11)
_cell_measurement_reflns_used 11964
_cell_measurement_temperature 150(2)
_cell_measurement_theta_max 32.3
_cell_measurement_theta_min 2.3
_cell_volume 8036.9(7)
_computing_cell_refinement Apex2
_computing_data_collection 'Apex2 (Bruker, 2010)'
_computing_data_reduction Apex2
_computing_molecular_graphics 'XSHEL (Bruker, 2004)'
_computing_publication_material SHELXL-97
_computing_structure_refinement 'SHELXL-97 (Sheldrick, 2008)'
_computing_structure_solution 'SHELXS-97 (Sheldrick, 2008)'
_diffrn_ambient_temperature 150(2)
_diffrn_detector 'CCD area detector'
_diffrn_detector_area_resol_mean 11.198
_diffrn_detector_type 'Bruker Smart Apex II'
_diffrn_measured_fraction_theta_full 1.000
_diffrn_measured_fraction_theta_max 1.000
_diffrn_measurement_details
;
crystal_id        ' '
total_frames-CCD  1409
frame_time-CCD    8
total_time-CCD    4.30
frame_width-CCD  -0.30
detector_distance 5.00
frame_size-CCD    512
;
_diffrn_measurement_device_type 'three-circle diffractometer'
_diffrn_measurement_method '\f and \w scans'
_diffrn_measurement_specimen_support 'MiTeGen loop'
_diffrn_orient_matrix_type standard
_diffrn_orient_matrix_UB_11 0.0089015
_diffrn_orient_matrix_UB_12 -0.0044582
_diffrn_orient_matrix_UB_13 -0.0429919
_diffrn_orient_matrix_UB_21 -0.0505279
_diffrn_orient_matrix_UB_22 -0.0153752
_diffrn_orient_matrix_UB_23 -0.0059638
_diffrn_orient_matrix_UB_31 -0.0144870
_diffrn_orient_matrix_UB_32 0.0508793
_diffrn_orient_matrix_UB_33 -0.0055617
_diffrn_radiation_monochromator graphite
_diffrn_radiation_source 'fine-focus sealed tube'
_diffrn_radiation_type MoK\a
_diffrn_radiation_wavelength 0.71073
_diffrn_reflns_av_R_equivalents 0.0230
_diffrn_reflns_av_sigmaI/netI 0.0142
_diffrn_reflns_limit_h_max 26
_diffrn_reflns_limit_h_min -26
_diffrn_reflns_limit_k_max 25
_diffrn_reflns_limit_k_min -26
_diffrn_reflns_limit_l_max 32
_diffrn_reflns_limit_l_min -30
_diffrn_reflns_number 36108
_diffrn_reflns_theta_full 30.00
_diffrn_reflns_theta_max 30.00
_diffrn_reflns_theta_min 2.17
_diffrn_standards_decay_% 0
_exptl_absorpt_coefficient_mu 5.759
_exptl_absorpt_correction_T_max 0.224
_exptl_absorpt_correction_T_min 0.142
_exptl_absorpt_correction_type multi-scan
_exptl_absorpt_process_details 'SADABS (Sheldrick, 2008)'
_exptl_crystal_colour green
_exptl_crystal_density_diffrn 1.661
_exptl_crystal_density_method 'not measured'
_exptl_crystal_description prism
_exptl_crystal_F_000 3984
_exptl_crystal_size_max 0.38
_exptl_crystal_size_mid 0.29
_exptl_crystal_size_min 0.26
_refine_diff_density_max 0.811
_refine_diff_density_min -0.411
_refine_diff_density_rms 0.067
_refine_ls_extinction_method none
_refine_ls_goodness_of_fit_ref 0.998
_refine_ls_hydrogen_treatment refU
_refine_ls_matrix_type full
_refine_ls_number_parameters 268
_refine_ls_number_reflns 5879
_refine_ls_number_restraints 48
_refine_ls_restrained_S_all 0.995
_refine_ls_R_factor_all 0.0195
_refine_ls_R_factor_gt 0.0154
_refine_ls_shift/su_max 0.005
_refine_ls_shift/su_mean 0.000
_refine_ls_structure_factor_coef Fsqd
_refine_ls_weighting_details 'w=1/[\s^2^(Fo^2^)+(0.005P)^2^+18.65P], P=(max(Fo^2^,0)+2Fc^2^)/3'
_refine_ls_weighting_scheme calc
_refine_ls_wR_factor_gt 0.0313
_refine_ls_wR_factor_ref 0.0321
_reflns_number_gt 5232
_reflns_number_total 5879
_reflns_threshold_expression >2sigma(I)
_cod_data_source_file om6b00131_si_001.cif
_cod_data_source_block cmpd_5
_cod_depositor_comments
;
The following automatic conversions were performed:

'_symmetry_cell_setting' value 'Tetragonal' changed to 'tetragonal'
according to
/usr/data/users/saulius/crontab/automatic-downloads/rss-feeds/ACS/lib/dictionaries/cif_core.dic
dictionary named 'cif_core.dic' version 2.4.2 from 2011-04-26.

Automatic conversion script
Id: cif_fix_values 4268 2015-11-12 08:31:59Z antanas 

 Adding full bibliography for 4086460--4086471.cif.
;
_cod_original_sg_symbol_H-M I41/a
_cod_database_code 4086461

loop_
_symmetry_equiv_pos_as_xyz
'x, y, z'
'-x+1/2, -y, z+1/2'
'-y+3/4, x+1/4, z+1/4'
'y+3/4, -x+3/4, z+3/4'
'x+1/2, y+1/2, z+1/2'
'-x+1, -y+1/2, z+1'
'-y+5/4, x+3/4, z+3/4'
'y+5/4, -x+5/4, z+5/4'
'-x, -y, -z'
'x-1/2, y, -z-1/2'
'y-3/4, -x-1/4, -z-1/4'
'-y-3/4, x-3/4, -z-3/4'
'-x+1/2, -y+1/2, -z+1/2'
'x, y+1/2, -z'
'y-1/4, -x+1/4, -z+1/4'
'-y-1/4, x-1/4, -z-1/4'

loop_
_atom_site_label
_atom_site_type_symbol
_atom_site_fract_x
_atom_site_fract_y
_atom_site_fract_z
_atom_site_U_iso_or_equiv
_atom_site_adp_type
_atom_site_occupancy
_atom_site_symmetry_multiplicity
_atom_site_calc_flag
_atom_site_refinement_flags
_atom_site_disorder_assembly
_atom_site_disorder_group
W1 W 0.637797(4) 0.260898(4) 0.090915(3) 0.02163(2) Uani 1 1 d . . .
N1 N 0.53045(8) 0.25191(8) 0.09569(6) 0.0246(3) Uani 1 1 d . . .
C1 C 0.61142(10) 0.36000(11) 0.09886(8) 0.0284(4) Uani 1 1 d . A .
O1 O 0.59660(9) 0.41925(8) 0.10956(7) 0.0407(4) Uani 1 1 d . . .
C10 C 0.67455(10) 0.24391(10) -0.02011(8) 0.0279(4) Uani 1 1 d . . .
C11 C 0.69019(12) 0.24065(14) -0.08487(9) 0.0411(5) Uani 1 1 d . A .
H11A H 0.6960 0.1908 -0.0968 0.063(5) Uiso 1 1 calc R . .
H11B H 0.7342 0.2670 -0.0932 0.063(5) Uiso 1 1 calc R . .
H11C H 0.6505 0.2620 -0.1066 0.063(5) Uiso 1 1 calc R . .
N11 N 0.62930(10) 0.20194(9) 0.00779(7) 0.0315(4) Uani 0.505(5) 1 d PU A 1
C12 C 0.6002(3) 0.1416(4) -0.0251(3) 0.0319(11) Uani 0.505(5) 1 d PU A 1
H12 H 0.5821 0.1609 -0.0631 0.039(13) Uiso 0.505(5) 1 calc PR A 1
C13 C 0.5358(5) 0.1120(6) 0.0082(5) 0.0384(17) Uani 0.505(5) 1 d PU A 1
H13A H 0.5512 0.0942 0.0465 0.055(6) Uiso 0.505(5) 1 calc PR A 1
H13B H 0.5145 0.0729 -0.0143 0.055(6) Uiso 0.505(5) 1 calc PR A 1
H13C H 0.5004 0.1499 0.0136 0.055(6) Uiso 0.505(5) 1 calc PR A 1
C14 C 0.6507(3) 0.0802(2) -0.03957(19) 0.0403(12) Uani 0.505(5) 1 d PU A 1
H14A H 0.6940 0.0992 -0.0578 0.056(7) Uiso 0.505(5) 1 calc PR A 1
H14B H 0.6271 0.0473 -0.0667 0.056(7) Uiso 0.505(5) 1 calc PR A 1
H14C H 0.6633 0.0549 -0.0035 0.056(7) Uiso 0.505(5) 1 calc PR A 1
N11A N 0.62930(10) 0.20194(9) 0.00779(7) 0.0315(4) Uani 0.495(5) 1 d PU A -2
C12A C 0.5745(3) 0.1557(4) -0.0232(3) 0.0371(13) Uani 0.495(5) 1 d PU A -2
H12A H 0.5990 0.1336 -0.0576 0.026(12) Uiso 0.495(5) 1 calc PR A -2
C13A C 0.5516(6) 0.0967(7) 0.0154(6) 0.049(2) Uani 0.495(5) 1 d PU A -2
H13D H 0.5930 0.0675 0.0259 0.055(6) Uiso 0.495(5) 1 calc PR A -2
H13E H 0.5165 0.0671 -0.0051 0.055(6) Uiso 0.495(5) 1 calc PR A -2
H13F H 0.5301 0.1163 0.0510 0.055(6) Uiso 0.495(5) 1 calc PR A -2
C14A C 0.5112(2) 0.1982(3) -0.04692(19) 0.0415(12) Uani 0.495(5) 1 d PU A -2
H14D H 0.4816 0.2146 -0.0143 0.056(7) Uiso 0.495(5) 1 calc PR A -2
H14E H 0.4827 0.1678 -0.0728 0.056(7) Uiso 0.495(5) 1 calc PR A -2
H14F H 0.5288 0.2395 -0.0689 0.056(7) Uiso 0.495(5) 1 calc PR A -2
N12 N 0.70211(9) 0.29164(8) 0.01684(7) 0.0273(3) Uani 1 1 d . A .
C15 C 0.73622(12) 0.35667(12) -0.00555(10) 0.0379(5) Uani 1 1 d . . .
H15 H 0.7725 0.3423 -0.0353 0.045(7) Uiso 1 1 calc R A .
C16 C 0.77430(13) 0.39636(13) 0.04295(11) 0.0442(6) Uani 1 1 d . A .
H16A H 0.7398 0.4103 0.0730 0.051(4) Uiso 1 1 calc R . .
H16B H 0.7971 0.4391 0.0269 0.051(4) Uiso 1 1 calc R . .
H16C H 0.8106 0.3654 0.0604 0.051(4) Uiso 1 1 calc R . .
C17 C 0.68208(17) 0.40546(14) -0.03543(13) 0.0587(7) Uani 1 1 d . A .
H17A H 0.6589 0.3796 -0.0675 0.074(6) Uiso 1 1 calc R . .
H17B H 0.7066 0.4475 -0.0511 0.074(6) Uiso 1 1 calc R . .
H17C H 0.6461 0.4205 -0.0069 0.074(6) Uiso 1 1 calc R . .
C20 C 0.65113(10) 0.24726(10) 0.18872(8) 0.0264(4) Uani 1 1 d . A .
C21 C 0.64135(11) 0.17622(10) 0.16628(8) 0.0297(4) Uani 1 1 d . A .
C22 C 0.70205(11) 0.15892(11) 0.13171(9) 0.0316(4) Uani 1 1 d . A .
C23 C 0.74884(10) 0.21818(11) 0.13190(8) 0.0299(4) Uani 1 1 d . A .
C24 C 0.71829(10) 0.27363(10) 0.16699(8) 0.0271(4) Uani 1 1 d . A .
C25 C 0.60717(12) 0.28325(12) 0.23527(9) 0.0354(4) Uani 1 1 d . . .
H25A H 0.5587 0.2637 0.2348 0.054(5) Uiso 1 1 calc R A .
H25B H 0.6054 0.3346 0.2276 0.054(5) Uiso 1 1 calc R . .
H25C H 0.6288 0.2748 0.2737 0.054(5) Uiso 1 1 calc R . .
C26 C 0.58229(13) 0.12573(12) 0.18283(10) 0.0415(5) Uani 1 1 d . . .
H26A H 0.5712 0.0948 0.1495 0.073(6) Uiso 1 1 calc R A .
H26B H 0.5398 0.1531 0.1937 0.073(6) Uiso 1 1 calc R . .
H26C H 0.5975 0.0965 0.2161 0.073(6) Uiso 1 1 calc R . .
C27 C 0.71663(15) 0.08881(13) 0.10241(12) 0.0495(6) Uani 1 1 d . . .
H27A H 0.7347 0.0973 0.0628 0.081(6) Uiso 1 1 calc R A .
H27B H 0.6724 0.0611 0.1003 0.081(6) Uiso 1 1 calc R . .
H27C H 0.7523 0.0623 0.1250 0.081(6) Uiso 1 1 calc R . .
C28 C 0.82040(12) 0.21893(14) 0.10208(10) 0.0409(5) Uani 1 1 d . . .
H28A H 0.8480 0.1772 0.1145 0.071(5) Uiso 1 1 calc R A .
H28B H 0.8461 0.2625 0.1128 0.071(5) Uiso 1 1 calc R . .
H28C H 0.8137 0.2175 0.0596 0.071(5) Uiso 1 1 calc R . .
C29 C 0.75391(11) 0.33987(11) 0.18908(9) 0.0343(4) Uani 1 1 d . . .
H29A H 0.7662 0.3338 0.2305 0.049(4) Uiso 1 1 calc R A .
H29B H 0.7214 0.3805 0.1848 0.049(4) Uiso 1 1 calc R . .
H29C H 0.7974 0.3487 0.1664 0.049(4) Uiso 1 1 calc R . .

loop_
_atom_site_aniso_label
_atom_site_aniso_U_11
_atom_site_aniso_U_22
_atom_site_aniso_U_33
_atom_site_aniso_U_23
_atom_site_aniso_U_13
_atom_site_aniso_U_12
W1 0.02370(4) 0.02251(4) 0.01868(3) -0.00139(2) 0.00068(2) -0.00164(3)
N1 0.0304(7) 0.0255(7) 0.0180(7) 0.0001(6) -0.0001(6) -0.0030(6)
C1 0.0252(9) 0.0340(10) 0.0260(9) -0.0004(7) 0.0022(7) -0.0039(7)
O1 0.0467(9) 0.0306(8) 0.0449(9) -0.0082(7) 0.0064(7) 0.0043(7)
C10 0.0291(9) 0.0326(10) 0.0220(8) -0.0002(7) 0.0020(7) 0.0087(7)
C11 0.0390(12) 0.0602(15) 0.0241(10) -0.0013(9) 0.0037(8) 0.0062(10)
N11 0.0408(9) 0.0309(8) 0.0228(8) -0.0047(6) -0.0002(7) -0.0044(7)
C12 0.034(3) 0.037(3) 0.025(2) -0.0040(19) 0.000(2) -0.005(2)
C13 0.038(4) 0.041(5) 0.036(3) -0.014(3) 0.002(3) -0.012(3)
C14 0.053(3) 0.036(2) 0.032(2) -0.0111(17) -0.0060(19) 0.0074(19)
N11A 0.0408(9) 0.0309(8) 0.0228(8) -0.0047(6) -0.0002(7) -0.0044(7)
C12A 0.031(3) 0.045(3) 0.036(2) -0.020(2) -0.001(3) 0.000(2)
C13A 0.045(5) 0.041(4) 0.063(5) -0.013(3) -0.006(4) -0.004(3)
C14A 0.036(2) 0.060(3) 0.028(2) -0.016(2) -0.0059(17) 0.004(2)
N12 0.0293(8) 0.0283(8) 0.0244(8) 0.0026(6) 0.0039(6) 0.0000(6)
C15 0.0413(12) 0.0371(11) 0.0352(11) 0.0069(9) 0.0114(9) -0.0052(9)
C16 0.0465(13) 0.0395(12) 0.0465(13) -0.0013(10) 0.0158(11) -0.0138(10)
C17 0.0747(19) 0.0428(14) 0.0587(17) 0.0246(13) 0.0034(14) 0.0005(13)
C20 0.0310(9) 0.0293(9) 0.0190(8) -0.0005(7) -0.0013(7) 0.0002(7)
C21 0.0365(10) 0.0261(9) 0.0264(9) 0.0028(7) -0.0048(8) -0.0025(7)
C22 0.0387(11) 0.0297(10) 0.0264(9) -0.0037(7) -0.0073(8) 0.0070(8)
C23 0.0288(9) 0.0374(10) 0.0234(9) -0.0026(8) -0.0044(7) 0.0063(8)
C24 0.0293(9) 0.0306(9) 0.0212(8) -0.0033(7) -0.0039(7) 0.0001(7)
C25 0.0374(11) 0.0447(12) 0.0241(10) -0.0041(8) 0.0043(8) 0.0010(9)
C26 0.0514(14) 0.0343(11) 0.0389(12) 0.0082(9) -0.0036(10) -0.0127(10)
C27 0.0585(16) 0.0376(12) 0.0524(15) -0.0165(11) -0.0163(12) 0.0163(11)
C28 0.0309(11) 0.0567(14) 0.0349(11) -0.0074(10) -0.0002(9) 0.0094(10)
C29 0.0340(10) 0.0365(11) 0.0325(10) -0.0056(8) -0.0027(8) -0.0060(8)

loop_
_atom_type_symbol
_atom_type_description
_atom_type_scat_dispersion_real
_atom_type_scat_dispersion_imag
_atom_type_scat_source
C C 0.0033 0.0016 'International Tables Vol C Tables 4.2.6.8 and 6.1.1.4'
H H 0.0000 0.0000 'International Tables Vol C Tables 4.2.6.8 and 6.1.1.4'
N N 0.0061 0.0033 'International Tables Vol C Tables 4.2.6.8 and 6.1.1.4'
W W -0.8490 6.8722 'International Tables Vol C Tables 4.2.6.8 and 6.1.1.4'
O O 0.0106 0.0060 'International Tables Vol C Tables 4.2.6.8 and 6.1.1.4'

loop_
_geom_angle_atom_site_label_1
_geom_angle_atom_site_label_2
_geom_angle_atom_site_label_3
_geom_angle
_geom_angle_site_symmetry_1
C1 W1 N1 79.64(7) .
C1 W1 N12 87.70(7) .
N1 W1 N12 128.39(6) .
C1 W1 N11 123.04(7) .
N1 W1 N11 86.14(6) .
N12 W1 N11 59.87(6) .
C1 W1 C20 92.53(7) .
N1 W1 C20 92.71(6) .
N12 W1 C20 138.02(7) .
N11 W1 C20 143.37(7) .
C1 W1 C24 89.84(7) .
N1 W1 C24 128.10(6) .
N12 W1 C24 101.38(6) .
N11 W1 C24 138.27(7) .
C20 W1 C24 36.68(7) .
C1 W1 C21 126.16(7) .
N1 W1 C21 86.11(7) .
N12 W1 C21 137.90(7) .
N11 W1 C21 107.19(7) .
C20 W1 C21 36.36(7) .
C24 W1 C21 59.96(7) .
C1 W1 C23 120.17(7) .
N1 W1 C23 143.89(7) .
N12 W1 C23 84.90(6) .
N11 W1 C23 103.28(7) .
C20 W1 C23 59.03(7) .
C24 W1 C23 35.14(6) .
C21 W1 C23 57.78(7) .
C1 W1 C22 147.44(7) .
N1 W1 C22 113.87(7) .
N12 W1 C22 103.46(7) .
N11 W1 C22 88.39(7) .
C20 W1 C22 58.71(7) .
C24 W1 C22 58.19(7) .
C21 W1 C22 34.49(7) .
C23 W1 C22 33.84(7) .
N1 N1 W1 176.69(9) 6_554
O1 C1 W1 173.29(17) .
N11 C10 N12 110.06(16) .
N11 C10 C11 125.00(19) .
N12 C10 C11 124.88(19) .
C10 C11 H11A 109.5 .
C10 C11 H11B 109.5 .
H11A C11 H11B 109.5 .
C10 C11 H11C 109.5 .
H11A C11 H11C 109.5 .
H11B C11 H11C 109.5 .
C10 N11 C12 116.9(3) .
C10 N11 W1 94.05(12) .
C12 N11 W1 149.0(3) .
N11 C12 C14 117.6(4) .
N11 C12 C13 108.7(6) .
C14 C12 C13 108.9(6) .
N11 C12 H12 107.1 .
C14 C12 H12 107.1 .
C13 C12 H12 107.1 .
C13A C12A C14A 112.1(6) .
C13A C12A H12A 107.0 .
C14A C12A H12A 107.0 .
C12A C13A H13D 109.5 .
C12A C13A H13E 109.5 .
H13D C13A H13E 109.5 .
C12A C13A H13F 109.5 .
H13D C13A H13F 109.5 .
H13E C13A H13F 109.5 .
C12A C14A H14D 109.5 .
C12A C14A H14E 109.5 .
H14D C14A H14E 109.5 .
C12A C14A H14F 109.5 .
H14D C14A H14F 109.5 .
H14E C14A H14F 109.5 .
C10 N12 C15 120.34(17) .
C10 N12 W1 95.77(12) .
C15 N12 W1 137.62(13) .
N12 C15 C16 111.01(18) .
N12 C15 C17 111.32(19) .
C16 C15 C17 110.3(2) .
N12 C15 H15 108.0 .
C16 C15 H15 108.0 .
C17 C15 H15 108.0 .
C15 C16 H16A 109.5 .
C15 C16 H16B 109.5 .
H16A C16 H16B 109.5 .
C15 C16 H16C 109.5 .
H16A C16 H16C 109.5 .
H16B C16 H16C 109.5 .
C15 C17 H17A 109.5 .
C15 C17 H17B 109.5 .
H17A C17 H17B 109.5 .
C15 C17 H17C 109.5 .
H17A C17 H17C 109.5 .
H17B C17 H17C 109.5 .
C21 C20 C24 107.83(17) .
C21 C20 C25 126.65(18) .
C24 C20 C25 124.62(17) .
C21 C20 W1 74.85(11) .
C24 C20 W1 73.59(10) .
C25 C20 W1 125.91(14) .
C22 C21 C20 107.87(17) .
C22 C21 C26 125.78(19) .
C20 C21 C26 125.90(19) .
C22 C21 W1 76.66(11) .
C20 C21 W1 68.80(10) .
C26 C21 W1 126.15(14) .
C23 C22 C21 108.37(17) .
C23 C22 C27 125.2(2) .
C21 C22 C27 126.4(2) .
C23 C22 W1 72.10(11) .
C21 C22 W1 68.85(11) .
C27 C22 W1 127.22(14) .
C22 C23 C24 108.88(18) .
C22 C23 C28 123.95(19) .
C24 C23 C28 127.09(19) .
C22 C23 W1 74.06(11) .
C24 C23 W1 68.43(10) .
C28 C23 W1 126.09(14) .
C23 C24 C20 107.05(17) .
C23 C24 C29 127.74(18) .
C20 C24 C29 123.92(17) .
C23 C24 W1 76.43(11) .
C20 C24 W1 69.73(10) .
C29 C24 W1 129.00(14) .
C20 C25 H25A 109.5 .
C20 C25 H25B 109.5 .
H25A C25 H25B 109.5 .
C20 C25 H25C 109.5 .
H25A C25 H25C 109.5 .
H25B C25 H25C 109.5 .
C21 C26 H26A 109.5 .
C21 C26 H26B 109.5 .
H26A C26 H26B 109.5 .
C21 C26 H26C 109.5 .
H26A C26 H26C 109.5 .
H26B C26 H26C 109.5 .
C22 C27 H27A 109.5 .
C22 C27 H27B 109.5 .
H27A C27 H27B 109.5 .
C22 C27 H27C 109.5 .
H27A C27 H27C 109.5 .
H27B C27 H27C 109.5 .
C23 C28 H28A 109.5 .
C23 C28 H28B 109.5 .
H28A C28 H28B 109.5 .
C23 C28 H28C 109.5 .
H28A C28 H28C 109.5 .
H28B C28 H28C 109.5 .
C24 C29 H29A 109.5 .
C24 C29 H29B 109.5 .
H29A C29 H29B 109.5 .
C24 C29 H29C 109.5 .
H29A C29 H29C 109.5 .
H29B C29 H29C 109.5 .

loop_
_geom_bond_atom_site_label_1
_geom_bond_atom_site_label_2
_geom_bond_distance
_geom_bond_site_symmetry_2
W1 C1 1.932(2) .
W1 N1 2.0231(15) .
W1 N12 2.1571(15) .
W1 N11 2.2038(16) .
W1 C20 2.2637(18) .
W1 C24 2.3148(18) .
W1 C21 2.3436(19) .
W1 C23 2.4197(19) .
W1 C22 2.4451(19) .
N1 N1 1.144(3) 6_554
C1 O1 1.171(2) .
C10 N11 1.321(3) .
C10 N12 1.335(2) .
C10 C11 1.510(3) .
C11 H11A 0.9800 .
C11 H11B 0.9800 .
C11 H11C 0.9800 .
N11 C12 1.463(7) .
C12 C14 1.527(7) .
C12 C13 1.532(13) .
C12 H12 1.0000 .
C13 H13A 0.9800 .
C13 H13B 0.9800 .
C13 H13C 0.9800 .
C14 H14A 0.9800 .
C14 H14B 0.9800 .
C14 H14C 0.9800 .
C12A C13A 1.479(15) .
C12A C14A 1.530(8) .
C12A H12A 1.0000 .
C13A H13D 0.9800 .
C13A H13E 0.9800 .
C13A H13F 0.9800 .
C14A H14D 0.9800 .
C14A H14E 0.9800 .
C14A H14F 0.9800 .
N12 C15 1.469(3) .
C15 C16 1.514(3) .
C15 C17 1.528(3) .
C15 H15 1.0000 .
C16 H16A 0.9800 .
C16 H16B 0.9800 .
C16 H16C 0.9800 .
C17 H17A 0.9800 .
C17 H17B 0.9800 .
C17 H17C 0.9800 .
C20 C21 1.439(3) .
C20 C24 1.441(3) .
C20 C25 1.506(3) .
C21 C22 1.423(3) .
C21 C26 1.505(3) .
C22 C23 1.416(3) .
C22 C27 1.501(3) .
C23 C24 1.433(3) .
C23 C28 1.505(3) .
C24 C29 1.498(3) .
C25 H25A 0.9800 .
C25 H25B 0.9800 .
C25 H25C 0.9800 .
C26 H26A 0.9800 .
C26 H26B 0.9800 .
C26 H26C 0.9800 .
C27 H27A 0.9800 .
C27 H27B 0.9800 .
C27 H27C 0.9800 .
C28 H28A 0.9800 .
C28 H28B 0.9800 .
C28 H28C 0.9800 .
C29 H29A 0.9800 .
C29 H29B 0.9800 .
C29 H29C 0.9800 .

loop_
_geom_torsion_atom_site_label_1
_geom_torsion_atom_site_label_2
_geom_torsion_atom_site_label_3
_geom_torsion_atom_site_label_4
_geom_torsion
N12 C10 N11 C12 -173.5(3)
C11 C10 N11 C12 9.2(4)
N12 C10 N11 W1 4.56(16)
C11 C10 N11 W1 -172.76(18)
C1 W1 N11 C10 61.29(15)
N1 W1 N11 C10 136.29(13)
N12 W1 N11 C10 -3.06(11)
C20 W1 N11 C10 -134.36(13)
C24 W1 N11 C10 -75.12(15)
C21 W1 N11 C10 -138.99(12)
C23 W1 N11 C10 -79.02(13)
C22 W1 N11 C10 -109.66(13)
C1 W1 N11 C12 -122.0(5)
N1 W1 N11 C12 -47.0(5)
N12 W1 N11 C12 173.6(5)
C20 W1 N11 C12 42.3(5)
C24 W1 N11 C12 101.6(5)
C21 W1 N11 C12 37.7(5)
C23 W1 N11 C12 97.7(5)
C22 W1 N11 C12 67.0(5)
C10 N11 C12 C14 70.5(5)
W1 N11 C12 C14 -105.8(5)
C10 N11 C12 C13 -165.3(4)
W1 N11 C12 C13 18.4(9)
N11 C10 N12 C15 -161.51(18)
C11 C10 N12 C15 15.8(3)
N11 C10 N12 W1 -4.67(17)
C11 C10 N12 W1 172.65(17)
C1 W1 N12 C10 -127.82(12)
N1 W1 N12 C10 -52.97(14)
N11 W1 N12 C10 3.04(11)
C20 W1 N12 C10 140.96(12)
C24 W1 N12 C10 142.81(11)
C21 W1 N12 C10 85.42(14)
C23 W1 N12 C10 111.62(12)
C22 W1 N12 C10 83.12(12)
C1 W1 N12 C15 21.9(2)
N1 W1 N12 C15 96.8(2)
N11 W1 N12 C15 152.8(2)
C20 W1 N12 C15 -69.3(2)
C24 W1 N12 C15 -67.4(2)
C21 W1 N12 C15 -124.8(2)
C23 W1 N12 C15 -98.6(2)
C22 W1 N12 C15 -127.1(2)
C10 N12 C15 C16 -170.39(18)
W1 N12 C15 C16 45.1(3)
C10 N12 C15 C17 66.4(3)
W1 N12 C15 C17 -78.1(3)
C1 W1 C20 C21 159.44(12)
N1 W1 C20 C21 79.70(12)
N12 W1 C20 C21 -111.19(13)
N11 W1 C20 C21 -7.48(18)
C24 W1 C20 C21 -114.23(16)
C23 W1 C20 C21 -76.49(12)
C22 W1 C20 C21 -36.74(11)
C1 W1 C20 C24 -86.33(12)
N1 W1 C20 C24 -166.07(11)
N12 W1 C20 C24 3.04(16)
N11 W1 C20 C24 106.75(14)
C21 W1 C20 C24 114.23(16)
C23 W1 C20 C24 37.74(11)
C22 W1 C20 C24 77.49(12)
C1 W1 C20 C25 34.87(18)
N1 W1 C20 C25 -44.87(17)
N12 W1 C20 C25 124.24(16)
N11 W1 C20 C25 -132.05(16)
C24 W1 C20 C25 121.2(2)
C21 W1 C20 C25 -124.6(2)
C23 W1 C20 C25 158.9(2)
C22 W1 C20 C25 -161.3(2)
C24 C20 C21 C22 0.6(2)
C25 C20 C21 C22 -168.88(19)
W1 C20 C21 C22 67.35(14)
C24 C20 C21 C26 173.21(19)
C25 C20 C21 C26 3.8(3)
W1 C20 C21 C26 -120.0(2)
C24 C20 C21 W1 -66.77(13)
C25 C20 C21 W1 123.8(2)
C1 W1 C21 C22 -141.24(12)
N1 W1 C21 C22 144.60(12)
N12 W1 C21 C22 -3.96(16)
N11 W1 C21 C22 59.85(12)
C20 W1 C21 C22 -115.48(17)
C24 W1 C21 C22 -76.50(12)
C23 W1 C21 C22 -35.27(11)
C1 W1 C21 C20 -25.75(15)
N1 W1 C21 C20 -99.92(12)
N12 W1 C21 C20 111.53(13)
N11 W1 C21 C20 175.34(11)
C24 W1 C21 C20 38.99(11)
C23 W1 C21 C20 80.21(12)
C22 W1 C21 C20 115.48(17)
C1 W1 C21 C26 93.95(19)
N1 W1 C21 C26 19.79(18)
N12 W1 C21 C26 -128.77(18)
N11 W1 C21 C26 -64.96(19)
C20 W1 C21 C26 119.7(2)
C24 W1 C21 C26 158.7(2)
C23 W1 C21 C26 -160.1(2)
C22 W1 C21 C26 -124.8(2)
C20 C21 C22 C23 -0.6(2)
C26 C21 C22 C23 -173.21(19)
W1 C21 C22 C23 61.59(14)
C20 C21 C22 C27 176.47(19)
C26 C21 C22 C27 3.8(3)
W1 C21 C22 C27 -121.4(2)
C20 C21 C22 W1 -62.16(13)
C26 C21 C22 W1 125.2(2)
C1 W1 C22 C23 -48.76(19)
N1 W1 C22 C23 -157.89(11)
N12 W1 C22 C23 58.58(12)
N11 W1 C22 C23 117.05(12)
C20 W1 C22 C23 -79.92(12)
C24 W1 C22 C23 -36.59(11)
C21 W1 C22 C23 -118.69(17)
C1 W1 C22 C21 69.93(18)
N1 W1 C22 C21 -39.20(13)
N12 W1 C22 C21 177.27(11)
N11 W1 C22 C21 -124.26(12)
C20 W1 C22 C21 38.77(11)
C24 W1 C22 C21 82.10(12)
C23 W1 C22 C21 118.69(17)
C1 W1 C22 C27 -169.74(19)
N1 W1 C22 C27 81.1(2)
N12 W1 C22 C27 -62.4(2)
N11 W1 C22 C27 -3.9(2)
C20 W1 C22 C27 159.1(2)
C24 W1 C22 C27 -157.6(2)
C21 W1 C22 C27 120.3(3)
C23 W1 C22 C27 -121.0(3)
C21 C22 C23 C24 0.3(2)
C27 C22 C23 C24 -176.75(19)
W1 C22 C23 C24 59.88(13)
C21 C22 C23 C28 177.34(18)
C27 C22 C23 C28 0.3(3)
W1 C22 C23 C28 -123.11(19)
C21 C22 C23 W1 -59.55(14)
C27 C22 C23 W1 123.4(2)
C1 W1 C23 C22 152.09(12)
N1 W1 C23 C22 35.73(17)
N12 W1 C23 C22 -123.56(12)
N11 W1 C23 C22 -66.17(12)
C20 W1 C23 C22 78.91(12)
C24 W1 C23 C22 118.34(17)
C21 W1 C23 C22 35.96(11)
C1 W1 C23 C24 33.75(14)
N1 W1 C23 C24 -82.61(15)
N12 W1 C23 C24 118.09(12)
N11 W1 C23 C24 175.49(11)
C20 W1 C23 C24 -39.43(11)
C21 W1 C23 C24 -82.38(12)
C22 W1 C23 C24 -118.34(17)
C1 W1 C23 C28 -87.20(19)
N1 W1 C23 C28 156.44(16)
N12 W1 C23 C28 -2.86(18)
N11 W1 C23 C28 54.53(19)
C20 W1 C23 C28 -160.4(2)
C24 W1 C23 C28 -121.0(2)
C21 W1 C23 C28 156.7(2)
C22 W1 C23 C28 120.7(2)
C22 C23 C24 C20 0.0(2)
C28 C23 C24 C20 -176.86(19)
W1 C23 C24 C20 63.46(12)
C22 C23 C24 C29 167.37(19)
C28 C23 C24 C29 -9.5(3)
W1 C23 C24 C29 -129.2(2)
C22 C23 C24 W1 -63.43(14)
C28 C23 C24 W1 119.7(2)
C21 C20 C24 C23 -0.4(2)
C25 C20 C24 C23 169.35(18)
W1 C20 C24 C23 -67.99(13)
C21 C20 C24 C29 -168.32(18)
C25 C20 C24 C29 1.4(3)
W1 C20 C24 C29 124.07(19)
C21 C20 C24 W1 67.61(13)
C25 C20 C24 W1 -122.67(19)
C1 W1 C24 C23 -151.29(12)
N1 W1 C24 C23 132.04(12)
N12 W1 C24 C23 -63.67(12)
N11 W1 C24 C23 -6.61(17)
C20 W1 C24 C23 114.25(16)
C21 W1 C24 C23 75.61(12)
C22 W1 C24 C23 35.22(12)
C1 W1 C24 C20 94.46(12)
N1 W1 C24 C20 17.79(14)
N12 W1 C24 C20 -177.92(11)
N11 W1 C24 C20 -120.86(12)
C21 W1 C24 C20 -38.64(11)
C23 W1 C24 C20 -114.25(16)
C22 W1 C24 C20 -79.03(12)
C1 W1 C24 C29 -23.35(18)
N1 W1 C24 C29 -100.01(18)
N12 W1 C24 C29 64.27(18)
N11 W1 C24 C29 121.34(17)
C20 W1 C24 C29 -117.8(2)
C21 W1 C24 C29 -156.5(2)
C23 W1 C24 C29 127.9(2)
C22 W1 C24 C29 163.2(2)
